data_4300927
loop_
_publ_author_name
'Dohyun Moon'
'Myoung Soo Lah'

_publ_contact_author
; 

     Myoung Soo Lah

     Department of Chemistry

     College of Science and Technology, Hanyang University

     1271 Sa-1-dong, Ansan, Kyunggi-do 426-791, Korea

;
_publ_contact_author_email mslah@hanyang.ac.kr
_publ_contact_author_fax '82 (31) 407 3863'
_publ_contact_author_phone '82 (31) 400 5496'
_publ_section_title
;

Size and Shape Selectivity of Host Networks Built Based on Tunable

Secondary Building Units

;
_journal_name_full 'Inorganic Chemistry'
_journal_page_first 1934
_journal_page_last 1940
_journal_paper_doi 10.1021/ic0486872
_journal_volume 44
_journal_year 2005
_chemical_formula_sum 'C61 H75 Mn3 N10 O12'
_chemical_formula_weight 1305.13
_chemical_name_systematic
; 

 ? 

;
_space_group_IT_number 88
_symmetry_cell_setting tetragonal
_symmetry_space_group_name_Hall '-I 4ad'
_symmetry_space_group_name_H-M 'I 41/a :2'
_atom_sites_solution_hydrogens geom
_atom_sites_solution_primary direct
_atom_sites_solution_secondary difmap
_audit_creation_method SHELXL-97
_cell_angle_alpha 90.00
_cell_angle_beta 90.00
_cell_angle_gamma 90.00
_cell_formula_units_Z 16
_cell_length_a 40.906(5)
_cell_length_b 40.906(5)
_cell_length_c 17.295(3)
_cell_measurement_reflns_used 1024
_cell_measurement_temperature 173(2)
_cell_measurement_theta_max 28.35
_cell_measurement_theta_min 1.62
_cell_volume 28940(7)
_computing_cell_refinement 'Bruker SAINT'
_computing_data_collection 'Bruker SMART'
_computing_data_reduction 'Bruker SAINT'
_computing_molecular_graphics ORTEP3
_computing_publication_material WinGX
_computing_structure_refinement 'Bruker SHELXTL'
_computing_structure_solution 'Bruker SHELXTL'
_diffrn_ambient_temperature 173(2)
_diffrn_measured_fraction_theta_full 0.978
_diffrn_measured_fraction_theta_max 0.978
_diffrn_measurement_device_type 'CCD area detector'
_diffrn_measurement_method 'phi and omega scans'
_diffrn_radiation_monochromator graphite
_diffrn_radiation_source 'fine-focus sealed tube'
_diffrn_radiation_type MoK\a
_diffrn_radiation_wavelength 0.71073
_diffrn_reflns_av_R_equivalents 0.0675
_diffrn_reflns_av_sigmaI/netI 0.0649
_diffrn_reflns_limit_h_max 53
_diffrn_reflns_limit_h_min -47
_diffrn_reflns_limit_k_max 53
_diffrn_reflns_limit_k_min -43
_diffrn_reflns_limit_l_max 23
_diffrn_reflns_limit_l_min -19
_diffrn_reflns_number 88521
_diffrn_reflns_theta_full 28.35
_diffrn_reflns_theta_max 28.35
_diffrn_reflns_theta_min 1.62
_diffrn_standards_decay_% <2.0
_exptl_absorpt_coefficient_mu 0.575
_exptl_absorpt_correction_T_max 0.8744
_exptl_absorpt_correction_T_min 0.7428
_exptl_absorpt_correction_type multi-scan
_exptl_absorpt_process_details 'Bruker SADABS'
_exptl_crystal_colour 'dark brown'
_exptl_crystal_density_diffrn 1.198
_exptl_crystal_density_method 'not measured'
_exptl_crystal_description prism
_exptl_crystal_F_000 10912
_exptl_crystal_size_max 0.55
_exptl_crystal_size_mid 0.54
_exptl_crystal_size_min 0.24
_refine_diff_density_max 1.107
_refine_diff_density_min -0.533
_refine_diff_density_rms 0.137
_refine_ls_extinction_method none
_refine_ls_goodness_of_fit_ref 1.045
_refine_ls_hydrogen_treatment mixed
_refine_ls_matrix_type full
_refine_ls_number_parameters 829
_refine_ls_number_reflns 17702
_refine_ls_number_restraints 0
_refine_ls_restrained_S_all 1.045
_refine_ls_R_factor_all 0.1407
_refine_ls_R_factor_gt 0.0881
_refine_ls_shift/su_max 2.217
_refine_ls_shift/su_mean 0.103
_refine_ls_structure_factor_coef Fsqd
_refine_ls_weighting_details 'calc w=1/[\s^2^(Fo^2^)+(0.1555P)^2^+0.0000P] where P=(Fo^2^+2Fc^2^)/3'
_refine_ls_weighting_scheme calc
_refine_ls_wR_factor_gt 0.2314
_refine_ls_wR_factor_ref 0.2622
_reflns_number_gt 9978
_reflns_number_total 17702
_reflns_threshold_expression >2sigma(I)
_cod_data_source_file ic0486872si20040917_062524_14.cif
_cod_data_source_block complex22
_cod_depositor_comments
;
The following automatic conversions were performed:
'_symmetry_cell_setting' value 'Tetragonal' changed to 'tetragonal'
according to '/home/saulius/struct/CIF-dictionaries/cif_core.dic'
dictionary named 'cif_core.dic' version 2.4.1 from
2010-06-29.

'_exptl_absorpt_correction_type' value 'Multi-scan' changed
to 'multi-scan' according to
'/home/saulius/struct/CIF-dictionaries/cif_core.dic' dictionary named
'cif_core.dic' version 2.4.1 from 2010-06-29.

Automatic conversion script
Id: cif_fix_enum 1527 2010-12-29 10:47:43Z saulius 
;
_cod_original_sg_symbol_H-M 'I 41/a'
_cod_database_code 4300927

loop_
_symmetry_equiv_pos_as_xyz
'x, y, z'
'-x+1/2, -y, z+1/2'
'-y+3/4, x+1/4, z+1/4'
'y+3/4, -x+3/4, z+3/4'
'x+1/2, y+1/2, z+1/2'
'-x+1, -y+1/2, z+1'
'-y+5/4, x+3/4, z+3/4'
'y+5/4, -x+5/4, z+5/4'
'-x, -y, -z'
'x-1/2, y, -z-1/2'
'y-3/4, -x-1/4, -z-1/4'
'-y-3/4, x-3/4, -z-3/4'
'-x+1/2, -y+1/2, -z+1/2'
'x, y+1/2, -z'
'y-1/4, -x+1/4, -z+1/4'
'-y-1/4, x-1/4, -z-1/4'

loop_
_atom_site_label
_atom_site_type_symbol
_atom_site_fract_x
_atom_site_fract_y
_atom_site_fract_z
_atom_site_U_iso_or_equiv
_atom_site_adp_type
_atom_site_occupancy
_atom_site_symmetry_multiplicity
_atom_site_calc_flag
_atom_site_refinement_flags
_atom_site_disorder_assembly
_atom_site_disorder_group
Mn1A Mn 0.576457(14) 0.541150(16) 0.18184(4) 0.03645(18) Uani 1 1 d . . .
O1A O 0.59498(7) 0.51400(8) 0.2567(2) 0.0486(8) Uani 1 1 d . . .
O2A O 0.49550(7) 0.52560(8) 0.32103(17) 0.0446(7) Uani 1 1 d . . .
O3A O 0.55058(7) 0.56736(7) 0.11152(18) 0.0394(7) Uani 1 1 d . . .
O4A O 0.58784(8) 0.58633(8) 0.2499(2) 0.0523(8) Uani 1 1 d . . .
N1A N 0.53403(8) 0.53665(8) 0.2300(2) 0.0345(8) Uani 1 1 d . . .
N2A N 0.50820(8) 0.55219(8) 0.1894(2) 0.0363(8) Uani 1 1 d . . .
N3A N 0.59854(13) 0.64036(12) 0.2586(4) 0.0752(15) Uani 1 1 d . . .
C1A C 0.58182(11) 0.50088(11) 0.3195(3) 0.0450(11) Uani 1 1 d . . .
C2A C 0.60176(14) 0.48022(14) 0.3649(3) 0.0607(14) Uani 1 1 d . . .
H2A H 0.6234 0.4753 0.3485 0.073 Uiso 1 1 calc R . .
C3A C 0.59013(15) 0.46732(15) 0.4323(4) 0.0708(17) Uani 1 1 d . . .
H3A H 0.6042 0.4540 0.4626 0.085 Uiso 1 1 calc R . .
C4A C 0.55885(16) 0.47284(16) 0.4578(4) 0.0727(17) Uani 1 1 d . . .
H4A H 0.5514 0.4639 0.5053 0.087 Uiso 1 1 calc R . .
C5A C 0.53839(13) 0.49192(15) 0.4122(3) 0.0594(14) Uani 1 1 d . . .
H5A H 0.5166 0.4959 0.4291 0.071 Uiso 1 1 calc R . .
C6A C 0.54877(11) 0.50544(11) 0.3425(3) 0.0421(10) Uani 1 1 d . . .
C7A C 0.52482(10) 0.52348(10) 0.2960(3) 0.0380(10) Uani 1 1 d . . .
C8A C 0.51948(10) 0.56693(10) 0.1283(3) 0.0373(9) Uani 1 1 d . . .
C9A C 0.49659(11) 0.58442(12) 0.0750(3) 0.0491(12) Uani 1 1 d . . .
H9A1 H 0.4740 0.5822 0.0947 0.059 Uiso 1 1 calc R . .
H9A2 H 0.4975 0.5741 0.0232 0.059 Uiso 1 1 calc R . .
C10A C 0.50493(14) 0.62024(15) 0.0675(4) 0.0731(19) Uani 1 1 d . . .
H10A H 0.4911 0.6302 0.0269 0.088 Uiso 1 1 calc R . .
H10B H 0.5280 0.6225 0.0515 0.088 Uiso 1 1 calc R . .
C11A C 0.49967(18) 0.63848(16) 0.1435(6) 0.097(2) Uani 1 1 d . . .
H11A H 0.4771 0.6345 0.1619 0.116 Uiso 1 1 calc R . .
H11B H 0.5149 0.6297 0.1828 0.116 Uiso 1 1 calc R . .
C12A C 0.5050(3) 0.6750(2) 0.1358(8) 0.146(4) Uani 1 1 d . . .
H12A H 0.5277 0.6790 0.1185 0.175 Uiso 1 1 calc R . .
H12B H 0.4901 0.6836 0.0956 0.175 Uiso 1 1 calc R . .
C13A C 0.4992(4) 0.6930(3) 0.2094(9) 0.203(7) Uani 1 1 d . . .
H13A H 0.4760 0.6988 0.2133 0.305 Uiso 1 1 calc R . .
H13B H 0.5125 0.7129 0.2101 0.305 Uiso 1 1 calc R . .
H13C H 0.5053 0.6790 0.2532 0.305 Uiso 1 1 calc R . .
C14A C 0.58859(13) 0.61326(14) 0.2227(4) 0.0597(14) Uani 1 1 d . . .
H14A H 0.5814 0.6155 0.1707 0.072 Uiso 1 1 calc R . .
C15A C 0.6016(3) 0.67091(18) 0.2197(6) 0.138(4) Uani 1 1 d . . .
H15A H 0.5930 0.6689 0.1670 0.207 Uiso 1 1 calc R . .
H15B H 0.6247 0.6772 0.2174 0.207 Uiso 1 1 calc R . .
H15C H 0.5893 0.6877 0.2478 0.207 Uiso 1 1 calc R . .
C16A C 0.6101(2) 0.6401(2) 0.3341(6) 0.127(4) Uani 1 1 d . . .
H16A H 0.5952 0.6528 0.3671 0.191 Uiso 1 1 calc R . .
H16B H 0.6319 0.6499 0.3357 0.191 Uiso 1 1 calc R . .
H16C H 0.6112 0.6176 0.3529 0.191 Uiso 1 1 calc R . .
Mn2B Mn 0.460603(15) 0.538067(16) 0.24670(4) 0.03657(18) Uani 1 1 d . . .
O1B O 0.45228(8) 0.57945(8) 0.2867(2) 0.0520(8) Uani 1 1 d . . .
O2B O 0.38526(7) 0.56698(7) 0.10026(18) 0.0394(7) Uani 1 1 d . . .
O3B O 0.46339(7) 0.49633(7) 0.19429(17) 0.0397(7) Uani 1 1 d . . .
N1B N 0.42627(8) 0.54364(8) 0.1706(2) 0.0331(7) Uani 1 1 d . . .
N2B N 0.42153(8) 0.51611(8) 0.1218(2) 0.0361(8) Uani 1 1 d . . .
N3B N 0.42650(10) 0.51173(11) 0.3312(2) 0.0525(10) Uani 1 1 d . . .
C1B C 0.42844(11) 0.60023(11) 0.2697(3) 0.0458(11) Uani 1 1 d . . .
C2B C 0.42626(14) 0.62860(13) 0.3158(3) 0.0619(15) Uani 1 1 d . . .
H2B H 0.4418 0.6322 0.3558 0.074 Uiso 1 1 calc R . .
C3B C 0.40155(15) 0.65129(13) 0.3031(4) 0.0722(18) Uani 1 1 d . . .
H3B H 0.4002 0.6701 0.3351 0.087 Uiso 1 1 calc R . .
C4B C 0.37898(14) 0.64694(13) 0.2450(4) 0.0656(16) Uani 1 1 d . . .
H4B H 0.3620 0.6624 0.2370 0.079 Uiso 1 1 calc R . .
C5B C 0.38158(12) 0.62005(11) 0.1990(3) 0.0496(12) Uani 1 1 d . . .
H5B H 0.3662 0.6172 0.1585 0.059 Uiso 1 1 calc R . .
C6B C 0.40602(10) 0.59632(10) 0.2089(3) 0.0408(10) Uani 1 1 d . . .
C7B C 0.40567(9) 0.56772(10) 0.1562(3) 0.0345(9) Uani 1 1 d . . .
C8B C 0.44192(10) 0.49288(10) 0.1404(3) 0.0352(9) Uani 1 1 d . . .
C9B C 0.43910(12) 0.46015(10) 0.1020(3) 0.0474(12) Uani 1 1 d . . .
H9B1 H 0.4611 0.4528 0.0853 0.057 Uiso 1 1 calc R . .
H9B2 H 0.4252 0.4622 0.0553 0.057 Uiso 1 1 calc R . .
C10B C 0.42426(15) 0.43464(13) 0.1563(4) 0.0662(16) Uani 1 1 d . . .
H10C H 0.4265 0.4127 0.1326 0.079 Uiso 1 1 calc R . .
H10D H 0.4366 0.4346 0.2055 0.079 Uiso 1 1 calc R . .
C11B C 0.38835(16) 0.44119(16) 0.1734(4) 0.081(2) Uani 1 1 d . . .
H11C H 0.3760 0.4415 0.1242 0.097 Uiso 1 1 calc R . .
H11D H 0.3862 0.4630 0.1976 0.097 Uiso 1 1 calc R . .
C12B C 0.3731(2) 0.41545(19) 0.2273(6) 0.111(3) Uani 1 1 d . . .
H12C H 0.3753 0.3935 0.2035 0.133 Uiso 1 1 calc R . .
H12D H 0.3851 0.4153 0.2771 0.133 Uiso 1 1 calc R . .
C13B C 0.3369(2) 0.4228(3) 0.2421(7) 0.167(5) Uani 1 1 d . . .
H13D H 0.3342 0.4463 0.2521 0.251 Uiso 1 1 calc R . .
H13E H 0.3294 0.4104 0.2870 0.251 Uiso 1 1 calc R . .
H13F H 0.3241 0.4166 0.1966 0.251 Uiso 1 1 calc R . .
C14B C 0.43515(14) 0.48272(15) 0.3561(3) 0.0645(15) Uani 1 1 d . . .
H14C H 0.4568 0.4754 0.3460 0.077 Uiso 1 1 calc R . .
C15B C 0.41430(16) 0.46240(17) 0.3965(4) 0.0757(18) Uani 1 1 d . . .
H15D H 0.4216 0.4416 0.4139 0.091 Uiso 1 1 calc R . .
C16B C 0.38242(15) 0.4728(2) 0.4115(4) 0.084(2) Uani 1 1 d . . .
C17B C 0.37461(14) 0.50295(19) 0.3866(4) 0.079(2) Uani 1 1 d . . .
H17B H 0.3534 0.5113 0.3976 0.094 Uiso 1 1 calc R . .
C18B C 0.39600(12) 0.52219(17) 0.3459(3) 0.0643(15) Uani 1 1 d . . .
H18B H 0.3892 0.5431 0.3280 0.077 Uiso 1 1 calc R . .
C19B C 0.35979(17) 0.4511(3) 0.4577(5) 0.115(3) Uani 1 1 d . . .
H19A H 0.3371 0.4590 0.4512 0.138 Uiso 1 1 calc R . .
H19B H 0.3609 0.4286 0.4368 0.138 Uiso 1 1 calc R . .
Mn3C Mn 0.387100(14) 0.529869(15) 0.02725(4) 0.03419(18) Uani 1 1 d . . .
O1C O 0.35081(7) 0.50831(8) 0.06712(18) 0.0427(7) Uani 1 1 d . . .
O2C O 0.38241(7) 0.45155(7) -0.12546(17) 0.0386(7) Uani 1 1 d . . .
O3C O 0.42503(7) 0.54674(7) -0.02602(18) 0.0389(7) Uani 1 1 d . . .
N1C N 0.39378(8) 0.49495(8) -0.0483(2) 0.0335(7) Uani 1 1 d . . .
N2C N 0.42187(8) 0.49935(8) -0.0946(2) 0.0363(8) Uani 1 1 d . . .
N3C N 0.35568(9) 0.55859(9) -0.0569(2) 0.0435(9) Uani 1 1 d . . .
C1C C 0.33412(10) 0.48405(10) 0.0367(3) 0.0376(9) Uani 1 1 d . . .
C2C C 0.30363(12) 0.47708(12) 0.0711(3) 0.0505(12) Uani 1 1 d . . .
H2C H 0.2965 0.4896 0.1141 0.061 Uiso 1 1 calc R . .
C3C C 0.28402(11) 0.45235(13) 0.0431(3) 0.0530(13) Uani 1 1 d . . .
H3C H 0.2634 0.4483 0.0664 0.064 Uiso 1 1 calc R . .
C4C C 0.29410(12) 0.43334(12) -0.0185(3) 0.0518(12) Uani 1 1 d . . .
H4C H 0.2807 0.4161 -0.0369 0.062 Uiso 1 1 calc R . .
C5C C 0.32346(11) 0.43956(11) -0.0526(3) 0.0421(10) Uani 1 1 d . . .
H5C H 0.3303 0.4263 -0.0947 0.050 Uiso 1 1 calc R . .
C6C C 0.34383(10) 0.46495(10) -0.0272(2) 0.0347(9) Uani 1 1 d . . .
C7C C 0.37479(9) 0.47038(10) -0.0681(2) 0.0349(9) Uani 1 1 d . . .
C8C C 0.43603(10) 0.52686(10) -0.0778(3) 0.0396(10) Uani 1 1 d . . .
C9C C 0.46509(13) 0.53779(13) -0.1235(3) 0.0589(14) Uani 1 1 d . . .
H9C1 H 0.4741 0.5190 -0.1525 0.071 Uiso 1 1 calc R . .
H9C2 H 0.4822 0.5458 -0.0877 0.071 Uiso 1 1 calc R . .
C10C C 0.4556(2) 0.5661(2) -0.1823(6) 0.135(4) Uani 1 1 d . . .
H10E H 0.4482 0.5854 -0.1526 0.163 Uiso 1 1 calc R . .
H10F H 0.4370 0.5587 -0.2145 0.163 Uiso 1 1 calc R . .
C11C C 0.4854(3) 0.5771(4) -0.2390(11) 0.235(9) Uani 1 1 d . . .
H11E H 0.5028 0.5878 -0.2082 0.282 Uiso 1 1 calc R . .
H11F H 0.4950 0.5575 -0.2640 0.282 Uiso 1 1 calc R . .
C12C C 0.4748(7) 0.5974(7) -0.2924(14) 0.365(17) Uani 1 1 d . . .
H12E H 0.4662 0.6181 -0.2706 0.438 Uiso 1 1 calc R . .
H12F H 0.4584 0.5874 -0.3273 0.438 Uiso 1 1 calc R . .
C13C C 0.5113(6) 0.6018(6) -0.3338(11) 0.337(15) Uani 1 1 d . . .
H13G H 0.5223 0.5806 -0.3365 0.506 Uiso 1 1 calc R . .
H13H H 0.5246 0.6169 -0.3030 0.506 Uiso 1 1 calc R . .
H13I H 0.5086 0.6106 -0.3861 0.506 Uiso 1 1 calc R . .
C14C C 0.36059(13) 0.55641(13) -0.1333(3) 0.0560(13) Uani 1 1 d . . .
H14D H 0.3768 0.5416 -0.1516 0.067 Uiso 1 1 calc R . .
C15C C 0.34345(15) 0.57436(15) -0.1866(3) 0.0676(16) Uani 1 1 d . . .
H15E H 0.3479 0.5721 -0.2402 0.081 Uiso 1 1 calc R . .
C16C C 0.31939(16) 0.59593(14) -0.1609(3) 0.0662(16) Uani 1 1 d . . .
C17C C 0.31399(13) 0.59749(13) -0.0827(3) 0.0579(14) Uani 1 1 d . . .
H17C H 0.2976 0.6116 -0.0626 0.069 Uiso 1 1 calc R . .
C18C C 0.33227(12) 0.57862(12) -0.0336(3) 0.0515(12) Uani 1 1 d . . .
H18C H 0.3279 0.5800 0.0203 0.062 Uiso 1 1 calc R . .
C19C C 0.2997(2) 0.61703(19) -0.2158(4) 0.100(3) Uani 1 1 d . . .
H19C H 0.2769 0.6171 -0.1970 0.120 Uiso 1 1 calc R . .
H19D H 0.3080 0.6397 -0.2108 0.120 Uiso 1 1 calc R . .
O1M O 0.2240(2) 0.5612(3) 0.9031(7) 0.105(4) Uani 0.50 1 d P A -1
O2M O 0.2604(3) 0.5357(3) 0.9769(8) 0.087(4) Uani 0.50 1 d P A -1
C1M C 0.2655(3) 0.5287(3) 0.8411(10) 0.080(4) Uani 0.50 1 d P A -1
C2M C 0.2534(4) 0.5346(3) 0.7665(9) 0.077(4) Uani 0.50 1 d P A -1
H2M H 0.2348 0.5481 0.7583 0.093 Uiso 0.50 1 calc PR A -1
C3M C 0.2695(4) 0.5202(4) 0.7059(11) 0.103(6) Uani 0.50 1 d P A -1
H3M H 0.2617 0.5220 0.6544 0.124 Uiso 0.50 1 calc PR A -1
C4M C 0.2951(8) 0.5045(6) 0.722(2) 0.124(10) Uani 0.50 1 d P A -1
H4M H 0.3082 0.4974 0.6794 0.149 Uiso 0.50 1 calc PR A -1
C5M C 0.3057(6) 0.4966(5) 0.7952(18) 0.068(6) Uani 0.50 1 d P A -1
H5M H 0.3237 0.4822 0.8014 0.081 Uiso 0.50 1 calc PR A -1
C6M C 0.2918(4) 0.5084(3) 0.8549(10) 0.079(4) Uani 0.50 1 d P A -1
H6M H 0.2991 0.5035 0.9057 0.095 Uiso 0.50 1 calc PR A -1
C7M C 0.2478(4) 0.5431(4) 0.9083(14) 0.094(6) Uani 0.50 1 d P A -1
C8M C 0.2479(11) 0.5541(12) 1.045(3) 0.18(2) Uani 0.50 1 d P A -1
H8M1 H 0.2571 0.5762 1.0445 0.276 Uiso 0.50 1 calc PR A -1
H8M2 H 0.2544 0.5428 1.0923 0.276 Uiso 0.50 1 calc PR A -1
H8M3 H 0.2240 0.5554 1.0421 0.276 Uiso 0.50 1 calc PR A -1
O1D O 0.4989(6) 0.6503(4) 0.4904(12) 0.333(9) Uani 1 1 d . . .
N1D N 0.5117(4) 0.6145(5) 0.4281(10) 0.218(7) Uani 1 1 d . . .
C1D C 0.5268(10) 0.6464(14) 0.456(3) 0.50(3) Uani 1 1 d . . .
H1D H 0.5468 0.6579 0.4510 0.606 Uiso 1 1 calc R . .
C2D C 0.4985(6) 0.5847(5) 0.4605(10) 0.283(12) Uani 1 1 d . . .
H2D1 H 0.4762 0.5813 0.4415 0.425 Uiso 1 1 calc R . .
H2D2 H 0.4983 0.5863 0.5170 0.425 Uiso 1 1 calc R . .
H2D3 H 0.5122 0.5661 0.4449 0.425 Uiso 1 1 calc R . .
C3D C 0.5244(5) 0.6058(5) 0.3709(12) 0.254(10) Uani 1 1 d . . .
H3D1 H 0.5475 0.6120 0.3719 0.381 Uiso 1 1 calc R . .
H3D2 H 0.5137 0.6160 0.3264 0.381 Uiso 1 1 calc R . .
H3D3 H 0.5225 0.5819 0.3667 0.381 Uiso 1 1 calc R . .

loop_
_atom_site_aniso_label
_atom_site_aniso_U_11
_atom_site_aniso_U_22
_atom_site_aniso_U_33
_atom_site_aniso_U_23
_atom_site_aniso_U_13
_atom_site_aniso_U_12
Mn1A 0.0255(3) 0.0363(3) 0.0475(4) -0.0042(3) 0.0016(3) -0.0015(2)
O1A 0.0293(15) 0.0518(19) 0.065(2) 0.0018(16) -0.0011(15) 0.0011(13)
O2A 0.0346(16) 0.059(2) 0.0406(17) -0.0029(15) 0.0052(13) -0.0032(14)
O3A 0.0309(15) 0.0354(15) 0.0519(18) 0.0008(13) 0.0051(13) -0.0049(12)
O4A 0.0464(19) 0.045(2) 0.066(2) -0.0116(17) -0.0007(16) -0.0030(15)
N1A 0.0312(17) 0.0302(17) 0.042(2) -0.0017(15) -0.0009(15) 0.0012(13)
N2A 0.0273(17) 0.0364(18) 0.045(2) -0.0048(16) -0.0048(15) 0.0036(14)
N3A 0.067(3) 0.050(3) 0.108(4) -0.026(3) 0.017(3) -0.013(2)
C1A 0.038(2) 0.044(3) 0.053(3) -0.007(2) -0.009(2) -0.0027(19)
C2A 0.049(3) 0.059(3) 0.075(4) 0.005(3) -0.008(3) 0.006(2)
C3A 0.065(4) 0.063(4) 0.084(4) 0.021(3) -0.017(3) 0.006(3)
C4A 0.068(4) 0.083(4) 0.067(4) 0.020(3) -0.012(3) -0.007(3)
C5A 0.049(3) 0.080(4) 0.048(3) -0.002(3) -0.005(2) -0.005(3)
C6A 0.048(3) 0.041(2) 0.037(2) -0.0007(19) -0.005(2) -0.004(2)
C7A 0.038(2) 0.035(2) 0.041(2) -0.0094(18) -0.0042(18) 0.0002(17)
C8A 0.033(2) 0.034(2) 0.044(2) -0.0079(18) 0.0023(18) -0.0012(17)
C9A 0.038(2) 0.057(3) 0.053(3) 0.009(2) -0.002(2) 0.000(2)
C10A 0.045(3) 0.071(4) 0.103(5) 0.043(4) -0.001(3) 0.008(3)
C11A 0.074(5) 0.053(4) 0.163(8) -0.002(4) 0.004(5) 0.007(3)
C12A 0.128(8) 0.074(6) 0.236(13) -0.013(7) -0.007(9) -0.002(5)
C13A 0.223(16) 0.098(8) 0.289(17) -0.083(10) 0.004(13) 0.000(8)
C14A 0.051(3) 0.055(3) 0.073(4) -0.008(3) 0.004(3) -0.011(2)
C15A 0.173(10) 0.056(4) 0.185(10) -0.029(5) 0.073(8) -0.040(5)
C16A 0.107(6) 0.090(6) 0.184(10) -0.076(6) -0.053(7) 0.021(5)
Mn2B 0.0269(3) 0.0404(4) 0.0424(4) -0.0053(3) 0.0027(3) -0.0011(3)
O1B 0.0390(17) 0.055(2) 0.062(2) -0.0244(17) -0.0025(15) 0.0010(15)
O2B 0.0332(15) 0.0328(15) 0.0521(18) -0.0028(13) 0.0001(14) 0.0047(12)
O3B 0.0351(15) 0.0371(16) 0.0468(18) -0.0026(13) 0.0039(13) 0.0020(12)
N1B 0.0285(17) 0.0301(17) 0.0406(19) -0.0046(14) 0.0011(14) -0.0014(13)
N2B 0.0319(18) 0.0312(18) 0.045(2) -0.0072(15) -0.0003(15) 0.0011(14)
N3B 0.040(2) 0.067(3) 0.050(2) 0.000(2) 0.0080(18) -0.006(2)
C1B 0.038(2) 0.041(2) 0.058(3) -0.015(2) 0.009(2) -0.0008(19)
C2B 0.058(3) 0.057(3) 0.071(4) -0.030(3) -0.007(3) -0.002(2)
C3B 0.062(4) 0.046(3) 0.109(5) -0.037(3) 0.002(3) 0.007(3)
C4B 0.060(3) 0.042(3) 0.095(5) -0.015(3) -0.003(3) 0.009(2)
C5B 0.046(3) 0.036(2) 0.067(3) -0.008(2) 0.000(2) 0.001(2)
C6B 0.034(2) 0.033(2) 0.056(3) -0.0071(19) 0.009(2) -0.0048(17)
C7B 0.0253(19) 0.030(2) 0.048(3) -0.0009(18) 0.0047(18) -0.0013(15)
C8B 0.0274(19) 0.036(2) 0.042(2) -0.0020(18) -0.0006(17) -0.0039(16)
C9B 0.046(3) 0.032(2) 0.064(3) -0.007(2) -0.016(2) 0.0051(19)
C10B 0.077(4) 0.036(3) 0.085(4) -0.002(3) -0.021(3) 0.000(2)
C11B 0.075(4) 0.070(4) 0.097(5) 0.028(4) -0.021(4) -0.026(3)
C12B 0.118(7) 0.080(5) 0.134(7) 0.027(5) -0.004(6) -0.044(5)
C13B 0.100(7) 0.210(12) 0.192(11) 0.092(10) -0.017(7) -0.076(8)
C14B 0.056(3) 0.072(4) 0.066(4) 0.011(3) 0.013(3) -0.006(3)
C15B 0.068(4) 0.081(4) 0.078(4) 0.023(3) 0.017(3) -0.002(3)
C16B 0.046(3) 0.130(6) 0.076(4) 0.031(4) 0.003(3) -0.023(4)
C17B 0.040(3) 0.122(6) 0.074(4) 0.040(4) 0.007(3) 0.002(3)
C18B 0.033(3) 0.097(4) 0.062(3) 0.017(3) 0.003(2) -0.002(3)
C19B 0.059(4) 0.173(9) 0.114(6) 0.069(6) 0.009(4) -0.039(5)
Mn3C 0.0281(3) 0.0318(3) 0.0427(4) -0.0029(3) -0.0001(3) 0.0006(2)
O1C 0.0322(15) 0.0480(18) 0.0480(18) -0.0071(14) 0.0099(13) -0.0074(13)
O2C 0.0292(14) 0.0390(16) 0.0476(17) -0.0119(13) 0.0037(12) -0.0080(12)
O3C 0.0347(15) 0.0326(15) 0.0496(18) -0.0042(13) 0.0036(13) -0.0054(12)
N1C 0.0251(16) 0.0305(17) 0.045(2) -0.0031(15) -0.0003(14) 0.0042(13)
N2C 0.0252(16) 0.0324(18) 0.051(2) -0.0021(15) 0.0035(15) -0.0030(13)
N3C 0.040(2) 0.048(2) 0.043(2) -0.0026(17) -0.0010(17) 0.0102(17)
C1C 0.029(2) 0.038(2) 0.046(3) -0.0029(19) -0.0021(18) -0.0026(17)
C2C 0.040(2) 0.051(3) 0.061(3) -0.011(2) 0.007(2) -0.005(2)
C3C 0.035(2) 0.061(3) 0.062(3) -0.010(3) 0.011(2) -0.013(2)
C4C 0.038(2) 0.051(3) 0.066(3) -0.002(2) 0.004(2) -0.010(2)
C5C 0.037(2) 0.045(2) 0.044(3) -0.005(2) -0.0020(19) -0.0059(19)
C6C 0.029(2) 0.035(2) 0.040(2) 0.0031(18) -0.0060(17) -0.0017(16)
C7C 0.0268(19) 0.038(2) 0.040(2) 0.0039(18) -0.0067(17) -0.0026(16)
C8C 0.031(2) 0.036(2) 0.052(3) -0.0024(19) 0.0027(19) 0.0003(17)
C9C 0.051(3) 0.059(3) 0.066(3) -0.021(3) 0.019(3) -0.021(2)
C10C 0.116(7) 0.102(6) 0.188(10) 0.035(6) 0.090(7) -0.024(5)
C11C 0.096(8) 0.243(16) 0.37(2) 0.202(17) -0.042(11) -0.044(9)
C12C 0.43(4) 0.37(4) 0.30(3) 0.19(3) -0.09(3) -0.06(3)
C13C 0.35(3) 0.36(3) 0.31(2) 0.06(2) 0.21(2) -0.11(2)
C14C 0.056(3) 0.050(3) 0.063(3) 0.002(2) 0.000(3) 0.021(2)
C15C 0.078(4) 0.072(4) 0.053(3) 0.003(3) -0.003(3) 0.030(3)
C16C 0.081(4) 0.054(3) 0.063(4) 0.009(3) -0.007(3) 0.033(3)
C17C 0.058(3) 0.052(3) 0.063(3) -0.013(3) -0.009(3) 0.025(2)
C18C 0.049(3) 0.052(3) 0.054(3) -0.004(2) -0.002(2) 0.008(2)
C19C 0.145(7) 0.096(5) 0.059(4) 0.002(4) -0.017(4) 0.073(5)
O1M 0.066(6) 0.086(7) 0.162(10) 0.014(7) -0.033(6) 0.012(5)
O2M 0.067(7) 0.096(9) 0.098(9) 0.005(7) -0.026(7) -0.012(6)
C1M 0.061(8) 0.050(7) 0.128(12) 0.025(8) -0.032(8) -0.012(6)
C2M 0.083(9) 0.066(8) 0.083(9) 0.017(7) -0.022(8) -0.012(7)
C3M 0.095(12) 0.100(12) 0.115(14) 0.047(11) -0.046(11) -0.007(10)
C4M 0.16(2) 0.071(14) 0.14(2) 0.033(15) -0.060(19) -0.034(14)
C5M 0.074(10) 0.039(6) 0.091(18) -0.007(8) -0.030(10) -0.015(6)
C6M 0.101(11) 0.050(7) 0.087(10) 0.001(7) -0.038(9) 0.011(7)
C7M 0.061(9) 0.064(9) 0.157(18) 0.034(11) -0.030(12) -0.021(8)
C8M 0.21(4) 0.23(4) 0.11(3) -0.05(3) -0.03(3) -0.02(3)
O1D 0.40(3) 0.170(11) 0.43(2) -0.010(13) -0.07(2) -0.127(14)
N1D 0.243(16) 0.212(15) 0.201(13) -0.060(12) 0.109(12) -0.054(12)
C1D 0.36(5) 0.62(7) 0.53(5) -0.19(5) 0.23(4) -0.21(4)
C2D 0.36(3) 0.29(2) 0.200(17) 0.058(17) -0.007(18) -0.12(2)
C3D 0.207(18) 0.28(2) 0.27(2) -0.155(19) 0.043(17) -0.057(15)

loop_
_atom_type_symbol
_atom_type_description
_atom_type_scat_dispersion_real
_atom_type_scat_dispersion_imag
_atom_type_scat_source
C C 0.0033 0.0016 'International Tables Vol C Tables 4.2.6.8 and 6.1.1.4'
H H 0.0000 0.0000 'International Tables Vol C Tables 4.2.6.8 and 6.1.1.4'
N N 0.0061 0.0033 'International Tables Vol C Tables 4.2.6.8 and 6.1.1.4'
O O 0.0106 0.0060 'International Tables Vol C Tables 4.2.6.8 and 6.1.1.4'
Mn Mn 0.3368 0.7283 'International Tables Vol C Tables 4.2.6.8 and 6.1.1.4'

loop_
_geom_angle_atom_site_label_1
_geom_angle_atom_site_label_2
_geom_angle_atom_site_label_3
_geom_angle
_geom_angle_site_symmetry_1
_geom_angle_site_symmetry_3
_geom_angle_publ_flag
O1A Mn1A N1A 90.50(14) . . ?
O1A Mn1A O3A 170.78(13) . . ?
N1A Mn1A O3A 80.37(13) . . ?
O1A Mn1A O2C 94.99(14) . 9_665 ?
N1A Mn1A O2C 174.51(14) . 9_665 ?
O3A Mn1A O2C 94.14(13) . 9_665 ?
O1A Mn1A O4A 92.40(14) . . ?
N1A Mn1A O4A 92.23(13) . . ?
O3A Mn1A O4A 89.24(13) . . ?
O2C Mn1A O4A 87.56(12) 9_665 . ?
O1A Mn1A N2C 90.85(14) . 9_665 ?
N1A Mn1A N2C 104.29(13) . 9_665 ?
O3A Mn1A N2C 90.19(13) . 9_665 ?
O2C Mn1A N2C 75.67(12) 9_665 9_665 ?
O4A Mn1A N2C 163.14(13) . 9_665 ?
C1A O1A Mn1A 130.1(3) . . ?
C7A O2A Mn2B 118.2(3) . . ?
C8A O3A Mn1A 112.7(3) . . ?
C14A O4A Mn1A 123.9(4) . . ?
C7A N1A N2A 113.5(3) . . ?
C7A N1A Mn1A 132.0(3) . . ?
N2A N1A Mn1A 114.3(3) . . ?
C8A N2A N1A 110.2(3) . . ?
C8A N2A Mn2B 141.3(3) . . ?
N1A N2A Mn2B 108.1(2) . . ?
C14A N3A C16A 122.5(6) . . ?
C14A N3A C15A 122.4(7) . . ?
C16A N3A C15A 114.8(7) . . ?
O1A C1A C2A 117.6(4) . . ?
O1A C1A C6A 124.3(4) . . ?
C2A C1A C6A 118.1(5) . . ?
C3A C2A C1A 120.3(5) . . ?
C2A C3A C4A 122.4(6) . . ?
C3A C4A C5A 118.1(6) . . ?
C4A C5A C6A 122.1(5) . . ?
C5A C6A C1A 118.7(4) . . ?
C5A C6A C7A 118.1(4) . . ?
C1A C6A C7A 123.2(4) . . ?
O2A C7A N1A 122.3(4) . . ?
O2A C7A C6A 118.4(4) . . ?
N1A C7A C6A 119.3(4) . . ?
N2A C8A O3A 122.2(4) . . ?
N2A C8A C9A 120.0(4) . . ?
O3A C8A C9A 117.8(4) . . ?
C8A C9A C10A 112.0(4) . . ?
C9A C10A C11A 111.7(5) . . ?
C12A C11A C10A 112.7(8) . . ?
C13A C12A C11A 112.9(10) . . ?
O4A C14A N3A 126.0(6) . . ?
O1B Mn2B O3B 170.85(14) . . ?
O1B Mn2B N1B 90.75(14) . . ?
O3B Mn2B N1B 80.12(13) . . ?
O1B Mn2B O2A 97.14(14) . . ?
O3B Mn2B O2A 91.96(13) . . ?
N1B Mn2B O2A 171.81(14) . . ?
O1B Mn2B N2A 95.06(14) . . ?
O3B Mn2B N2A 88.24(12) . . ?
N1B Mn2B N2A 107.23(14) . . ?
O2A Mn2B N2A 74.36(13) . . ?
O1B Mn2B N3B 94.55(16) . . ?
O3B Mn2B N3B 85.40(14) . . ?
N1B Mn2B N3B 92.71(15) . . ?
O2A Mn2B N3B 84.50(14) . . ?
N2A Mn2B N3B 157.69(14) . . ?
C1B O1B Mn2B 129.4(3) . . ?
C7B O2B Mn3C 118.5(2) . . ?
C8B O3B Mn2B 113.3(3) . . ?
C7B N1B N2B 113.1(3) . . ?
C7B N1B Mn2B 132.7(3) . . ?
N2B N1B Mn2B 114.1(2) . . ?
C8B N2B N1B 110.1(3) . . ?
C8B N2B Mn3C 140.2(3) . . ?
N1B N2B Mn3C 108.8(2) . . ?
C14B N3B C18B 118.4(5) . . ?
C14B N3B Mn2B 118.1(3) . . ?
C18B N3B Mn2B 122.5(4) . . ?
O1B C1B C6B 125.0(4) . . ?
O1B C1B C2B 116.6(4) . . ?
C6B C1B C2B 118.4(4) . . ?
C3B C2B C1B 120.4(5) . . ?
C4B C3B C2B 121.1(5) . . ?
C5B C4B C3B 118.6(5) . . ?
C4B C5B C6B 122.9(5) . . ?
C5B C6B C1B 118.5(4) . . ?
C5B C6B C7B 117.6(4) . . ?
C1B C6B C7B 123.8(4) . . ?
O2B C7B N1B 122.8(4) . . ?
O2B C7B C6B 119.4(4) . . ?
N1B C7B C6B 117.8(4) . . ?
O3B C8B N2B 122.3(4) . . ?
O3B C8B C9B 118.1(4) . . ?
N2B C8B C9B 119.5(4) . . ?
C8B C9B C10B 111.6(4) . . ?
C11B C10B C9B 112.5(5) . . ?
C10B C11B C12B 112.8(6) . . ?
C13B C12B C11B 110.9(7) . . ?
N3B C14B C15B 123.0(6) . . ?
C14B C15B C16B 119.2(6) . . ?
C17B C16B C15B 116.2(6) . . ?
C17B C16B C19B 124.2(7) . . ?
C15B C16B C19B 119.4(7) . . ?
C16B C17B C18B 122.6(6) . . ?
N3B C18B C17B 120.5(6) . . ?
C19C C19B C16B 113.4(7) 4_455 . ?
O1C Mn3C O3C 170.93(13) . . ?
O1C Mn3C N1C 90.74(14) . . ?
O3C Mn3C N1C 80.22(13) . . ?
O1C Mn3C O2B 95.56(13) . . ?
O3C Mn3C O2B 93.50(12) . . ?
N1C Mn3C O2B 173.57(13) . . ?
O1C Mn3C N2B 96.46(14) . . ?
O3C Mn3C N2B 86.15(13) . . ?
N1C Mn3C N2B 102.55(13) . . ?
O2B Mn3C N2B 75.48(12) . . ?
O1C Mn3C N3C 91.79(14) . . ?
O3C Mn3C N3C 87.94(14) . . ?
N1C Mn3C N3C 91.66(14) . . ?
O2B Mn3C N3C 89.45(13) . . ?
N2B Mn3C N3C 163.43(13) . . ?
C1C O1C Mn3C 128.6(3) . . ?
C7C O2C Mn1A 119.7(2) . 9_665 ?
C8C O3C Mn3C 112.7(3) . . ?
C7C N1C N2C 115.4(3) . . ?
C7C N1C Mn3C 130.5(3) . . ?
N2C N1C Mn3C 113.6(2) . . ?
C8C N2C N1C 110.2(3) . . ?
C8C N2C Mn1A 141.1(3) . 9_665 ?
N1C N2C Mn1A 108.2(2) . 9_665 ?
C18C N3C C14C 116.8(4) . . ?
C18C N3C Mn3C 122.3(3) . . ?
C14C N3C Mn3C 120.9(3) . . ?
O1C C1C C2C 116.3(4) . . ?
O1C C1C C6C 125.8(4) . . ?
C2C C1C C6C 117.9(4) . . ?
C3C C2C C1C 121.0(4) . . ?
C2C C3C C4C 120.7(4) . . ?
C5C C4C C3C 119.5(4) . . ?
C4C C5C C6C 121.8(4) . . ?
C5C C6C C1C 119.2(4) . . ?
C5C C6C C7C 118.3(4) . . ?
C1C C6C C7C 122.5(4) . . ?
O2C C7C N1C 120.9(4) . . ?
O2C C7C C6C 119.2(3) . . ?
N1C C7C C6C 119.9(4) . . ?
O3C C8C N2C 123.1(4) . . ?
O3C C8C C9C 117.1(4) . . ?
N2C C8C C9C 119.7(4) . . ?
C8C C9C C10C 111.2(5) . . ?
C9C C10C C11C 113.8(8) . . ?
C12C C11C C10C 110.4(17) . . ?
C11C C12C C13C 94(2) . . ?
N3C C14C C15C 123.4(5) . . ?
C14C C15C C16C 119.1(5) . . ?
C17C C16C C15C 117.2(5) . . ?
C17C C16C C19C 120.4(5) . . ?
C15C C16C C19C 122.4(5) . . ?
C18C C17C C16C 119.8(5) . . ?
N3C C18C C17C 123.7(5) . . ?
C19B C19C C16C 120.0(6) 3_554 . ?
C7M O2M C8M 117(2) . . ?
C6M C1M C2M 122.5(17) . . ?
C6M C1M C7M 118.8(14) . . ?
C2M C1M C7M 118.5(14) . . ?
C3M C2M C1M 117.2(15) . . ?
C4M C3M C2M 117(2) . . ?
C3M C4M C5M 125(3) . . ?
C6M C5M C4M 121(2) . . ?
C5M C6M C1M 115.9(18) . . ?
O1M C7M O2M 121(2) . . ?
O1M C7M C1M 124.5(18) . . ?
O2M C7M C1M 114.8(15) . . ?
C3D N1D C2D 103(2) . . ?
C3D N1D C1D 111(2) . . ?
C2D N1D C1D 139(2) . . ?
O1D C1D N1D 84(3) . . ?

loop_
_geom_bond_atom_site_label_1
_geom_bond_atom_site_label_2
_geom_bond_distance
_geom_bond_site_symmetry_2
_geom_bond_publ_flag
Mn1A O1A 1.867(3) . ?
Mn1A N1A 1.934(3) . ?
Mn1A O3A 1.936(3) . ?
Mn1A O2C 1.968(3) 9_665 ?
Mn1A O4A 2.240(3) . ?
Mn1A N2C 2.241(4) 9_665 ?
O1A C1A 1.325(6) . ?
O2A C7A 1.278(5) . ?
O2A Mn2B 1.988(3) . ?
O3A C8A 1.305(5) . ?
O4A C14A 1.198(6) . ?
N1A C7A 1.317(6) . ?
N1A N2A 1.419(5) . ?
N2A C8A 1.302(6) . ?
N2A Mn2B 2.260(4) . ?
N3A C14A 1.335(7) . ?
N3A C16A 1.389(10) . ?
N3A C15A 1.425(10) . ?
C1A C2A 1.413(7) . ?
C1A C6A 1.422(7) . ?
C2A C3A 1.365(8) . ?
C3A C4A 1.372(9) . ?
C4A C5A 1.390(8) . ?
C5A C6A 1.392(7) . ?
C6A C7A 1.467(6) . ?
C8A C9A 1.496(6) . ?
C9A C10A 1.510(8) . ?
C10A C11A 1.526(10) . ?
C11A C12A 1.514(11) . ?
C12A C13A 1.489(15) . ?
Mn2B O1B 1.860(3) . ?
Mn2B O3B 1.936(3) . ?
Mn2B N1B 1.939(3) . ?
Mn2B N3B 2.289(4) . ?
O1B C1B 1.327(6) . ?
O2B C7B 1.278(5) . ?
O2B Mn3C 1.976(3) . ?
O3B C8B 1.289(5) . ?
N1B C7B 1.320(5) . ?
N1B N2B 1.420(5) . ?
N2B C8B 1.305(5) . ?
N2B Mn3C 2.230(4) . ?
N3B C14B 1.311(7) . ?
N3B C18B 1.343(7) . ?
C1B C6B 1.404(7) . ?
C1B C2B 1.411(6) . ?
C2B C3B 1.390(8) . ?
C3B C4B 1.377(8) . ?
C4B C5B 1.361(7) . ?
C5B C6B 1.404(6) . ?
C6B C7B 1.484(6) . ?
C8B C9B 1.499(6) . ?
C9B C10B 1.530(8) . ?
C10B C11B 1.522(9) . ?
C11B C12B 1.537(9) . ?
C12B C13B 1.533(14) . ?
C14B C15B 1.381(8) . ?
C15B C16B 1.396(9) . ?
C16B C17B 1.345(10) . ?
C16B C19B 1.512(8) . ?
C17B C18B 1.371(8) . ?
C19B C19C 1.356(9) 4_455 ?
Mn3C O1C 1.859(3) . ?
Mn3C O3C 1.932(3) . ?
Mn3C N1C 1.955(3) . ?
Mn3C N3C 2.270(4) . ?
O1C C1C 1.315(5) . ?
O2C C7C 1.293(5) . ?
O2C Mn1A 1.968(3) 9_665 ?
O3C C8C 1.291(5) . ?
N1C C7C 1.316(5) . ?
N1C N2C 1.413(5) . ?
N2C C8C 1.299(5) . ?
N2C Mn1A 2.241(4) 9_665 ?
N3C C18C 1.323(6) . ?
N3C C14C 1.340(6) . ?
C1C C2C 1.411(6) . ?
C1C C6C 1.411(6) . ?
C2C C3C 1.378(7) . ?
C3C C4C 1.382(7) . ?
C4C C5C 1.362(6) . ?
C5C C6C 1.402(6) . ?
C6C C7C 1.468(6) . ?
C8C C9C 1.496(6) . ?
C9C C10C 1.591(11) . ?
C10C C11C 1.627(14) . ?
C11C C12C 1.32(2) . ?
C12C C13C 1.67(3) . ?
C14C C15C 1.371(7) . ?
C15C C16C 1.394(8) . ?
C16C C17C 1.372(8) . ?
C16C C19C 1.514(8) . ?
C17C C18C 1.370(7) . ?
C19C C19B 1.356(9) 3_554 ?
O1M C7M 1.225(19) . ?
O2M C7M 1.33(2) . ?
O2M C8M 1.48(5) . ?
C1M C6M 1.380(19) . ?
C1M C2M 1.404(19) . ?
C1M C7M 1.49(3) . ?
C2M C3M 1.37(2) . ?
C3M C4M 1.26(3) . ?
C4M C5M 1.38(4) . ?
C5M C6M 1.27(4) . ?
O1D C1D 1.30(3) . ?
N1D C3D 1.173(17) . ?
N1D C2D 1.45(2) . ?
N1D C1D 1.52(4) . ?
